data_9015492
loop_
_publ_author_name
'Hervieu, M.'
'Pham, A.'
'Michel, C.'
'Raveau, B.'

_publ_section_title
;
 A 2212 bismuth cuprate with a non-modulated structure
 Bi2-xLaxBa2.5La0.5Cu2O8.25
 _cod_database_code 1001585
;
_journal_name_full 'Physica C'
_journal_page_first 449
_journal_page_last 455
_journal_volume 209
_journal_year 1993
_chemical_formula_sum 'Ba2.5 Bi1.59 Cu2 La0.91 O8'
_space_group_IT_number 139
_symmetry_space_group_name_Hall '-I 4 2'
_symmetry_space_group_name_H-M 'I 4/m m m'
_cell_angle_alpha 90
_cell_angle_beta 90
_cell_angle_gamma 90
_cell_length_a 3.938
_cell_length_b 3.938
_cell_length_c 31.213
_cell_formula_units_Z 2
_cell_volume 484.046
_database_code_amcsd 0015046
_exptl_crystal_density_diffrn 7.253
_cod_duplicate_entry 1001585
_cod_original_formula_sum 'Bi1.59 La.91 Ba2.5 Cu2 O8'
_cod_database_code 9015492
_amcsd_formula_title 'Ba2.5 Bi1.59 Cu2 La0.91 O8.25'

loop_
_space_group_symop_operation_xyz
x,y,z
1/2+x,1/2+y,1/2+z
-y,-x,z
1/2-y,1/2-x,1/2+z
y,x,-z
1/2+y,1/2+x,1/2-z
y,-x,-z
1/2+y,1/2-x,1/2-z
-y,x,z
1/2-y,1/2+x,1/2+z
x,-y,z
1/2+x,1/2-y,1/2+z
-x,y,-z
1/2-x,1/2+y,1/2-z
x,y,-z
1/2+x,1/2+y,1/2-z
-x,-y,z
1/2-x,1/2-y,1/2+z
y,x,z
1/2+y,1/2+x,1/2+z
-y,-x,-z
1/2-y,1/2-x,1/2-z
-y,x,-z
1/2-y,1/2+x,1/2-z
y,-x,z
1/2+y,1/2-x,1/2+z
-x,y,z
1/2-x,1/2+y,1/2+z
x,-y,-z
1/2+x,1/2-y,1/2-z
-x,-y,-z
1/2-x,1/2-y,1/2-z

loop_
_atom_site_label
_atom_site_fract_x
_atom_site_fract_y
_atom_site_fract_z
_atom_site_occupancy
Bi1 0.50000 0.50000 0.20570 0.79500
La1 0.50000 0.50000 0.20570 0.20500
Ba1 0.00000 0.00000 0.11840 1.00000
Ba2 0.00000 0.00000 0.00000 0.50000
La2 0.00000 0.00000 0.00000 0.50000
Cu1 0.50000 0.50000 0.05990 1.00000
O1 0.50000 0.00000 0.05300 1.00000
O2 0.50000 0.50000 0.69700 1.00000
O3 0.50000 0.50000 0.13600 1.00000

loop_
_cod_related_entry_id
_cod_related_entry_database
_cod_related_entry_code
1 AMCSD 0015046
